data_2102443
loop_
_publ_author_name
'Marsh, Richard E.'

_publ_section_title
;
 Space group <i>Cc</i>: an update
;
_journal_issue 2
_journal_name_full 'Acta Crystallographica Section B'
_journal_page_first 252
_journal_page_last 253
_journal_paper_doi 10.1107/S0108768104003878
_journal_volume 60
_journal_year 2004
_chemical_formula_moiety 'C24 H30 N4 Si2 Ni'
_chemical_formula_sum 'C24 H30 N4 Ni Si2'
_space_group_crystal_system monoclinic
_space_group_IT_number 15
_space_group_name_Hall '-C 2yc'
_space_group_name_H-M_alt 'C 1 2/c 1'
_audit_creation_method CRYM
_cell_angle_alpha 90
_cell_angle_beta 91.35
_cell_angle_gamma 90
_cell_formula_units_Z 8
_cell_length_a 18.5360
_cell_length_b 15.2250
_cell_length_c 18.4330
_cell_volume 5200.544
_cod_data_source_file bk0142.cif
_cod_data_source_block XAJVUZ
_cod_depositor_comments
;
 Updating space group information and adding the symmetry operation list.

 Antanas Vaitkus,
 2018-06-14

 Adding the _cell_formula_units_Z data item.

 Antanas Vaitkus,
 2017-08-05

  Added moiety chemical formula from Marsh (2004) paper.
  The summary chemical formula is calculated from moiety formula using
  AdHocParser
  (svn://www.crystallography.net/cod-tools/trunk/Formulae/AdHocParser.yp,
  revision 1441.)

  Andrius Merkys
  2013-11-11
;
_cod_original_sg_symbol_H-M C2/c
_cod_database_code 2102443

loop_
_space_group_symop_id
_space_group_symop_operation_xyz
1 x,y,z
2 -x,y,-z+1/2
3 -x,-y,-z
4 x,-y,z+1/2
5 x+1/2,y+1/2,z
6 -x+1/2,y+1/2,-z+1/2
7 -x+1/2,-y+1/2,-z
8 x+1/2,-y+1/2,z+1/2

loop_
_atom_site_label
_atom_site_type_symbol
_atom_site_fract_x
_atom_site_fract_y
_atom_site_fract_z
Ni1 Ni 0.00000 0.77975 0.25000
Ni2 Ni 0.00000 0.40131 0.25000
Si1 Si 0.06270 0.90695 0.37135
N1 N 0.00395 0.82475 0.34760
N2 N -0.08130 0.70830 0.28665
C1 C -0.12185 0.64950 0.25275
H1 H -0.11290 0.63765 0.20435
C2 C -0.17710 0.60445 0.28535
H2 H -0.20425 0.56340 0.25930
C3 C -0.19130 0.62120 0.35605
H3 H -0.22830 0.59130 0.37865
C4 C -0.16030 0.70610 0.46810
H4 H -0.19595 0.67910 0.49495
C5 C -0.11645 0.76880 0.49910
H5 H -0.12265 0.78385 0.54735
C6 C -0.06265 0.81095 0.46065
H6 H -0.03550 0.85450 0.48360
C7 C -0.04840 0.79060 0.38985
C8 C -0.09570 0.72535 0.35750
C9 C -0.15065 0.68290 0.39500
C19 C 0.12215 0.92280 0.29280
H13 H 0.09345 0.93865 0.25080
H14 H 0.14765 0.86925 0.28340
H15 H 0.15625 0.96880 0.30355
C20 C 0.12135 0.87910 0.45200
H16 H 0.09215 0.87385 0.49400
H17 H 0.15645 0.92465 0.45980
H18 H 0.14565 0.82455 0.44355
C21 C 0.01485 1.01170 0.38750
H19 H -0.01525 1.02575 0.34610
H20 H 0.04950 1.05765 0.39545
H21 H -0.01440 1.00585 0.42940
Si3 Si 0.11955 0.27670 0.18820
N5 N 0.09760 0.35670 0.24945
N6 N 0.03780 0.47325 0.33360
C25 C 0.00350 0.53040 0.37440
H31 H -0.04505 0.54105 0.36460
C26 C 0.03745 0.57540 0.43105
H32 H 0.01200 0.61505 0.45900
C27 C 0.10930 0.56035 0.44500
H33 H 0.13270 0.59070 0.48250
C28 C 0.22140 0.47955 0.41445
H34 H 0.24880 0.50775 0.45030
C29 C 0.25125 0.41815 0.37215
H35 H 0.29960 0.40485 0.37995
C30 C 0.21355 0.37320 0.31690
H36 H 0.23675 0.33060 0.29000
C31 C 0.14135 0.39220 0.30220
C32 C 0.10920 0.45660 0.34800
C33 C 0.14825 0.50040 0.40390
C43 C 0.13635 0.17090 0.23400
H43 H 0.09490 0.15465 0.26095
H44 H 0.17745 0.17625 0.26640
H45 H 0.14555 0.12680 0.19835
C44 C 0.04090 0.26565 0.12460
H46 H 0.03490 0.31890 0.09730
H47 H -0.00180 0.25460 0.15160
H48 H 0.04895 0.21765 0.09200
C45 C 0.19945 0.30540 0.13430
H49 H 0.19100 0.35935 0.10940
H50 H 0.20780 0.25960 0.09970
H51 H 0.24075 0.31145 0.16605
